data_7054688
loop_
_publ_author_name
'M. B. Reddy, Madhusudana'
'Basuroy, K.'
'Chandrappa, S.'
'Dinesh, B.'
'Vasantha, B.'
'A. Venkatesha, Manjunath'
'Balaram, P.'

_publ_section_title
;
 Structural characterization of folded and extended conformations in
 peptides containing \g amino acids with proteinogenic side chains:
 crystal structures of \gn, (\a\g)nand \g\g\d\g sequences
;
_journal_issue 5
_journal_name_full 'New J. Chem.'
_journal_page_first 3319
_journal_paper_doi 10.1039/C5NJ00132C
_journal_volume 39
_journal_year 2015
_chemical_formula_moiety 'C34 H64 N4 O7 *2.0(H2O)'
_chemical_formula_sum 'C34 H64 N4 O9'
_chemical_formula_weight 672.89
_chemical_name_common Boc-[Leu-R-Gamma-Leu]2-OMe
_chemical_name_systematic
; 
 t-Butyloxycarbonyl-[Leucyl-R-gamma-Leucyl]2-methyl ester    
;
_space_group_IT_number 4
_symmetry_cell_setting monoclinic
_symmetry_space_group_name_Hall 'P 2yb'
_symmetry_space_group_name_H-M 'P 1 21 1'
_atom_sites_solution_hydrogens geom
_atom_sites_solution_primary direct
_atom_sites_solution_secondary difmap
_audit_creation_method SHELXL-97
_audit_update_record
;
2014-12-10 deposited with the CCDC.
2015-02-18 downloaded from the CCDC.
;
_cell_angle_alpha 90.00
_cell_angle_beta 105.348(2)
_cell_angle_gamma 90.00
_cell_formula_units_Z 2
_cell_length_a 10.6075(3)
_cell_length_b 10.7350(3)
_cell_length_c 19.1418(6)
_cell_measurement_temperature 296(2)
_cell_volume 2101.97(11)
_computing_data_collection SMART
_computing_data_reduction SAINT
_computing_structure_refinement 'SHELXL-97 (Sheldrick, 1997)'
_computing_structure_solution 'SHELXD (Schneider and Sheldrick, 2002)'
_diffrn_ambient_temperature 296(2)
_diffrn_measured_fraction_theta_full 0.985
_diffrn_measured_fraction_theta_max 0.985
_diffrn_measurement_device_type 'Bruker Axs Kappa ApexII CCD with Mo source'
_diffrn_measurement_method 'omega and phi scan'
_diffrn_radiation_monochromator graphite
_diffrn_radiation_source 'fine-focus sealed tube'
_diffrn_radiation_type MoK\a
_diffrn_radiation_wavelength 0.71073
_diffrn_reflns_av_R_equivalents 0.0340
_diffrn_reflns_av_sigmaI/netI 0.0351
_diffrn_reflns_limit_h_max 14
_diffrn_reflns_limit_h_min -14
_diffrn_reflns_limit_k_max 15
_diffrn_reflns_limit_k_min -15
_diffrn_reflns_limit_l_max 26
_diffrn_reflns_limit_l_min -26
_diffrn_reflns_number 23550
_diffrn_reflns_theta_full 30.05
_diffrn_reflns_theta_max 30.05
_diffrn_reflns_theta_min 1.99
_exptl_absorpt_coefficient_mu 0.076
_exptl_absorpt_correction_type none
_exptl_crystal_colour colourless
_exptl_crystal_density_diffrn 1.063
_exptl_crystal_density_method 'not measured'
_exptl_crystal_description rectangular
_exptl_crystal_F_000 736
_exptl_crystal_size_max 0.47
_exptl_crystal_size_mid 0.34
_exptl_crystal_size_min 0.09
_refine_diff_density_max 0.383
_refine_diff_density_min -0.240
_refine_diff_density_rms 0.040
_refine_ls_abs_structure_details 'Flack H D (1983), Acta Cryst. A39, 876-881'
_refine_ls_abs_structure_Flack 10(10)
_refine_ls_extinction_method none
_refine_ls_goodness_of_fit_ref 1.095
_refine_ls_hydrogen_treatment mixed
_refine_ls_matrix_type full
_refine_ls_number_parameters 520
_refine_ls_number_reflns 6354
_refine_ls_number_restraints 5
_refine_ls_restrained_S_all 1.095
_refine_ls_R_factor_all 0.0893
_refine_ls_R_factor_gt 0.0600
_refine_ls_shift/su_max 0.000
_refine_ls_shift/su_mean 0.000
_refine_ls_structure_factor_coef Fsqd
_refine_ls_weighting_details 'calc w=1/[\s^2^(Fo^2^)+(0.1029P)^2^+0.0452P] where P=(Fo^2^+2Fc^2^)/3'
_refine_ls_weighting_scheme calc
_refine_ls_wR_factor_gt 0.1604
_refine_ls_wR_factor_ref 0.1812
_reflns_number_gt 4338
_reflns_number_total 6354
_reflns_threshold_expression >2sigma(I)
_cod_data_source_file c5nj00132c2.cif
_cod_data_source_block ALGL4
_cod_depositor_comments
;
The following automatic conversions were performed:

'_symmetry_cell_setting' value 'Monoclinic' changed to 'monoclinic'
according to
/usr/data/users/saulius/crontab/automatic-downloads/rss-feeds/RSC/lib/dictionaries/cif_core.dic
dictionary named 'cif_core.dic' version 2.4.2 from 2011-04-26.

Automatic conversion script
Id: cif_fix_values 3008 2015-01-20 13:52:24Z robertas 

 Adding full bibliography for 7054687--7054695.cif.
;
_cod_original_sg_symbol_H-M P21
_cod_database_code 7054688

loop_
_symmetry_equiv_pos_as_xyz
'x, y, z'
'-x, y+1/2, -z'

loop_
_atom_site_label
_atom_site_type_symbol
_atom_site_fract_x
_atom_site_fract_y
_atom_site_fract_z
_atom_site_U_iso_or_equiv
_atom_site_adp_type
_atom_site_occupancy
_atom_site_symmetry_multiplicity
_atom_site_calc_flag
_atom_site_refinement_flags
O O 0.44136(17) 0.8833(2) 0.92874(11) 0.0569(5) Uani 1 1 d .
O1 O 0.02866(17) 1.08934(19) 0.74542(11) 0.0512(5) Uani 1 1 d .
O0 O 0.22691(18) 0.9377(2) 0.90533(10) 0.0558(5) Uani 1 1 d .
N3 N -0.0554(2) 0.8857(2) 0.84837(11) 0.0436(5) Uani 1 1 d D
N2 N 0.1467(2) 0.9260(2) 0.72235(11) 0.0470(5) Uani 1 1 d D
N4 N -0.2352(2) 1.0551(2) 0.76140(12) 0.0487(5) Uani 1 1 d D
O3 O -0.3717(2) 1.0139(3) 0.83120(13) 0.0750(7) Uani 1 1 d .
C1A C 0.2586(2) 1.0973(3) 0.79838(14) 0.0439(5) Uani 1 1 d .
N1 N 0.3564(2) 1.0095(2) 0.83731(12) 0.0456(5) Uani 1 1 d D
O2 O -0.1985(2) 0.7494(2) 0.78096(12) 0.0633(6) Uani 1 1 d .
C1 C 0.1337(2) 1.0348(2) 0.75345(13) 0.0407(5) Uani 1 1 d .
C3A C -0.1512(3) 0.9478(3) 0.87758(13) 0.0446(5) Uani 1 1 d .
C2G C 0.0372(3) 0.8585(3) 0.67519(14) 0.0513(6) Uani 1 1 d .
C3 C -0.2635(3) 1.0081(3) 0.81996(15) 0.0503(6) Uani 1 1 d .
C0 C 0.3334(2) 0.9426(3) 0.89187(13) 0.0449(5) Uani 1 1 d .
C2 C -0.0850(3) 0.7869(3) 0.80385(14) 0.0483(6) Uani 1 1 d .
C3G C 0.0069(3) 0.9964(3) 1.00237(16) 0.0545(7) Uani 1 1 d .
C3B C -0.0835(3) 1.0474(3) 0.93220(16) 0.0523(6) Uani 1 1 d .
C2B C 0.0213(4) 0.7283(3) 0.70363(17) 0.0596(8) Uani 1 1 d .
C2A C 0.0279(3) 0.7239(3) 0.78491(16) 0.0531(7) Uani 1 1 d .
C1B C 0.3179(3) 1.1790(3) 0.7492(2) 0.0624(8) Uani 1 1 d .
H1B1 H 0.4012 1.2110 0.7777 0.075 Uiso 1 1 calc R
H1B2 H 0.3351 1.1269 0.7113 0.075 Uiso 1 1 calc R
C4G C -0.3323(3) 1.1143(3) 0.70143(17) 0.0571(7) Uani 1 1 d .
C4T C 0.4401(3) 0.7945(4) 0.98747(18) 0.0655(9) Uani 1 1 d .
C4D C -0.2770(4) 1.2298(4) 0.67596(18) 0.0621(7) Uani 1 1 d .
C2D C 0.0548(5) 0.8500(4) 0.59748(18) 0.0717(10) Uani 1 1 d .
C3D1 C -0.0690(4) 0.9370(5) 1.05089(19) 0.0790(10) Uani 1 1 d .
H3D1 H -0.1228 0.9988 1.0651 0.119 Uiso 1 1 calc R
H3D2 H -0.0089 0.9033 1.0933 0.119 Uiso 1 1 calc R
H3D3 H -0.1232 0.8714 1.0250 0.119 Uiso 1 1 calc R
C3T C 0.5809(4) 0.7536(6) 1.0117(3) 0.0942(15) Uani 1 1 d .
H3T1 H 0.6344 0.8224 1.0339 0.141 Uiso 1 1 calc R
H3T2 H 0.6086 0.7253 0.9706 0.141 Uiso 1 1 calc R
H3T3 H 0.5893 0.6869 1.0461 0.141 Uiso 1 1 calc R
C2E C 0.0699(6) 0.9720(5) 0.5612(2) 0.0898(14) Uani 1 1 d .
C3D2 C 0.0941(5) 1.1002(5) 1.0419(2) 0.0881(12) Uani 1 1 d .
H3D4 H 0.1465 1.0698 1.0875 0.132 Uiso 1 1 calc R
H3D5 H 0.0409 1.1682 1.0501 0.132 Uiso 1 1 calc R
H3D6 H 0.1500 1.1285 1.0131 0.132 Uiso 1 1 calc R
C1T C 0.3537(5) 0.6865(5) 0.9572(3) 0.0983(15) Uani 1 1 d .
H1T1 H 0.3764 0.6551 0.9152 0.147 Uiso 1 1 calc R
H1T2 H 0.2641 0.7132 0.9440 0.147 Uiso 1 1 calc R
H1T3 H 0.3652 0.6220 0.9931 0.147 Uiso 1 1 calc R
O5 O -0.5314(6) 0.7188(5) 0.6082(2) 0.1433(18) Uani 1 1 d .
C2F1 C 0.1114(9) 0.9483(9) 0.4915(3) 0.159(3) Uani 1 1 d .
H2F1 H 0.0371 0.9214 0.4540 0.238 Uiso 1 1 calc R
H2F2 H 0.1776 0.8849 0.5002 0.238 Uiso 1 1 calc R
H2F3 H 0.1456 1.0238 0.4768 0.238 Uiso 1 1 calc R
O1W O 0.3478(4) 0.7319(5) 0.7294(3) 0.1495(18) Uani 1 1 d .
C4B C -0.3747(5) 1.0241(5) 0.6371(2) 0.0871(13) Uani 1 1 d .
H4B1 H -0.4368 1.0662 0.5978 0.105 Uiso 1 1 calc R
H4B2 H -0.2989 1.0029 0.6202 0.105 Uiso 1 1 calc R
C4A C -0.4362(5) 0.9054(5) 0.6549(2) 0.0961(14) Uani 1 1 d .
H4A1 H -0.3760 0.8658 0.6960 0.115 Uiso 1 1 calc R
H4A2 H -0.5147 0.9264 0.6692 0.115 Uiso 1 1 calc R
C1G C 0.2331(4) 1.2889(5) 0.7137(3) 0.0969(17) Uani 1 1 d .
O2W O -0.4191(4) 0.7238(5) 0.8327(2) 0.1205(12) Uani 1 1 d .
C4 C -0.4708(7) 0.8145(6) 0.5939(3) 0.116(2) Uani 1 1 d .
C4E C -0.2270(6) 1.3293(5) 0.7322(3) 0.0946(14) Uani 1 1 d .
H4E H -0.1543 1.2930 0.7692 0.114 Uiso 1 1 calc R
C2T C 0.4015(5) 0.8596(7) 1.0485(2) 0.1094(19) Uani 1 1 d .
H2T1 H 0.3131 0.8887 1.0318 0.164 Uiso 1 1 calc R
H2T2 H 0.4587 0.9291 1.0648 0.164 Uiso 1 1 calc R
H2T3 H 0.4082 0.8024 1.0879 0.164 Uiso 1 1 calc R
C2F2 C -0.0534(8) 1.0488(7) 0.5464(3) 0.131(2) Uani 1 1 d .
H2F4 H -0.0629 1.0832 0.5910 0.197 Uiso 1 1 calc R
H2F5 H -0.1273 0.9969 0.5251 0.197 Uiso 1 1 calc R
H2F6 H -0.0483 1.1151 0.5136 0.197 Uiso 1 1 calc R
O4 O -0.4451(11) 0.8238(7) 0.5378(3) 0.256(5) Uani 1 1 d .
C1D1 C 0.2919(7) 1.3409(9) 0.6538(5) 0.185(5) Uani 1 1 d .
H1D1 H 0.3827 1.3596 0.6741 0.277 Uiso 1 1 calc R
H1D2 H 0.2462 1.4155 0.6340 0.277 Uiso 1 1 calc R
H1D3 H 0.2831 1.2800 0.6161 0.277 Uiso 1 1 calc R
C4F1 C -0.3226(10) 1.3753(10) 0.7693(5) 0.178(4) Uani 1 1 d .
H4F1 H -0.3585 1.3063 0.7896 0.267 Uiso 1 1 calc R
H4F2 H -0.3917 1.4184 0.7353 0.267 Uiso 1 1 calc R
H4F3 H -0.2803 1.4314 0.8074 0.267 Uiso 1 1 calc R
C4F2 C -0.1697(10) 1.4365(8) 0.6956(5) 0.180(4) Uani 1 1 d .
H4F4 H -0.1270 1.4958 0.7316 0.270 Uiso 1 1 calc R
H4F5 H -0.2391 1.4769 0.6603 0.270 Uiso 1 1 calc R
H4F6 H -0.1077 1.4030 0.6720 0.270 Uiso 1 1 calc R
C1D2 C 0.2165(9) 1.3866(6) 0.7683(6) 0.176(4) Uani 1 1 d .
H1D4 H 0.3009 1.4149 0.7957 0.264 Uiso 1 1 calc R
H1D5 H 0.1707 1.3507 0.8005 0.264 Uiso 1 1 calc R
H1D6 H 0.1674 1.4557 0.7431 0.264 Uiso 1 1 calc R
C5 C -0.5625(13) 0.6214(10) 0.5542(4) 0.207(5) Uani 1 1 d .
H5A H -0.4835 0.5916 0.5445 0.311 Uiso 1 1 calc R
H5B H -0.6196 0.6538 0.5104 0.311 Uiso 1 1 calc R
H5C H -0.6051 0.5540 0.5718 0.311 Uiso 1 1 calc R
H3G H 0.061(3) 0.938(4) 0.9927(17) 0.053(8) Uiso 1 1 d .
H2 H 0.219(3) 0.887(3) 0.732(2) 0.067(10) Uiso 1 1 d D
H2G H -0.033(3) 0.906(3) 0.6762(15) 0.042(7) Uiso 1 1 d .
H3A H -0.192(3) 0.883(4) 0.9015(19) 0.067(10) Uiso 1 1 d .
H4G H -0.414(4) 1.126(4) 0.7148(18) 0.065(10) Uiso 1 1 d .
H2B1 H -0.066(4) 0.700(4) 0.6738(19) 0.063(10) Uiso 1 1 d .
H3B1 H -0.026(4) 1.106(4) 0.911(2) 0.071(10) Uiso 1 1 d .
H1 H 0.435(2) 1.013(4) 0.8326(16) 0.051(8) Uiso 1 1 d D
H4 H -0.155(2) 1.057(3) 0.7597(17) 0.055(9) Uiso 1 1 d D
H3 H 0.0248(19) 0.902(3) 0.8683(14) 0.043(7) Uiso 1 1 d D
H3B2 H -0.144(3) 1.104(4) 0.9446(16) 0.051(8) Uiso 1 1 d .
H1A H 0.229(3) 1.147(4) 0.8331(17) 0.058(9) Uiso 1 1 d .
H2B2 H 0.090(4) 0.674(4) 0.694(2) 0.065(10) Uiso 1 1 d .
H2D1 H 0.125(4) 0.808(4) 0.605(2) 0.066(12) Uiso 1 1 d .
H2A1 H 0.108(3) 0.751(3) 0.8122(16) 0.045(7) Uiso 1 1 d .
H4D1 H -0.332(4) 1.274(4) 0.627(2) 0.079(12) Uiso 1 1 d .
H2A2 H 0.028(3) 0.645(4) 0.7992(16) 0.045(8) Uiso 1 1 d .
H2E H 0.156(6) 1.018(6) 0.588(3) 0.116(18) Uiso 1 1 d .
H2D2 H -0.011(5) 0.792(5) 0.564(3) 0.099(15) Uiso 1 1 d .
H4D2 H -0.216(4) 1.205(4) 0.651(2) 0.071(11) Uiso 1 1 d .
H1G H 0.153(4) 1.252(5) 0.676(2) 0.086(12) Uiso 1 1 d .

loop_
_atom_site_aniso_label
_atom_site_aniso_U_11
_atom_site_aniso_U_22
_atom_site_aniso_U_33
_atom_site_aniso_U_23
_atom_site_aniso_U_13
_atom_site_aniso_U_12
O 0.0370(9) 0.0728(14) 0.0609(10) 0.0266(10) 0.0127(8) 0.0042(10)
O1 0.0345(8) 0.0460(10) 0.0715(12) 0.0007(9) 0.0110(8) 0.0003(8)
O0 0.0366(9) 0.0806(14) 0.0531(9) 0.0112(10) 0.0166(7) 0.0008(10)
N3 0.0399(10) 0.0463(11) 0.0452(10) -0.0017(9) 0.0122(8) -0.0035(10)
N2 0.0454(11) 0.0489(12) 0.0468(11) -0.0009(10) 0.0125(9) 0.0044(10)
N4 0.0349(10) 0.0564(13) 0.0548(12) 0.0069(10) 0.0118(9) -0.0021(10)
O3 0.0382(10) 0.109(2) 0.0817(14) 0.0167(15) 0.0237(10) 0.0006(12)
C1A 0.0365(11) 0.0440(13) 0.0516(13) 0.0022(11) 0.0121(10) 0.0016(10)
N1 0.0334(10) 0.0541(13) 0.0513(11) 0.0076(10) 0.0146(8) 0.0025(10)
O2 0.0635(13) 0.0583(13) 0.0661(12) -0.0117(10) 0.0139(10) -0.0177(11)
C1 0.0378(11) 0.0393(12) 0.0467(11) 0.0038(10) 0.0144(9) -0.0015(10)
C3A 0.0424(12) 0.0485(13) 0.0458(12) 0.0000(11) 0.0167(10) -0.0043(11)
C2G 0.0623(17) 0.0505(15) 0.0412(12) -0.0059(11) 0.0139(11) -0.0043(14)
C3 0.0372(12) 0.0588(16) 0.0552(13) -0.0013(13) 0.0124(10) -0.0079(12)
C0 0.0349(11) 0.0540(14) 0.0456(11) 0.0025(11) 0.0106(9) 0.0013(11)
C2 0.0595(16) 0.0427(13) 0.0428(12) 0.0044(10) 0.0141(11) -0.0051(12)
C3G 0.0507(14) 0.0619(16) 0.0502(13) -0.0149(13) 0.0121(11) 0.0032(14)
C3B 0.0483(14) 0.0520(15) 0.0571(15) -0.0070(13) 0.0149(12) 0.0004(13)
C2B 0.081(2) 0.0455(15) 0.0563(16) -0.0095(13) 0.0256(15) -0.0074(16)
C2A 0.0670(19) 0.0426(15) 0.0514(14) -0.0007(12) 0.0187(13) 0.0014(14)
C1B 0.0421(14) 0.0625(18) 0.0786(19) 0.0280(16) 0.0086(13) -0.0067(13)
C4G 0.0454(14) 0.0564(17) 0.0639(16) 0.0047(14) 0.0047(13) -0.0021(13)
C4T 0.0485(15) 0.082(2) 0.0629(17) 0.0305(17) 0.0093(13) 0.0021(16)
C4D 0.0634(18) 0.0639(19) 0.0593(16) 0.0082(15) 0.0167(15) -0.0011(16)
C2D 0.093(3) 0.075(2) 0.0482(16) -0.0063(15) 0.0216(17) -0.001(2)
C3D1 0.081(2) 0.098(3) 0.0604(17) 0.002(2) 0.0225(16) 0.000(2)
C3T 0.0575(19) 0.122(4) 0.095(3) 0.054(3) 0.0070(19) 0.015(2)
C2E 0.117(4) 0.100(3) 0.0572(18) 0.0093(19) 0.033(2) -0.013(3)
C3D2 0.089(3) 0.091(3) 0.075(2) -0.024(2) 0.005(2) -0.025(3)
C1T 0.083(3) 0.087(3) 0.115(3) 0.041(3) 0.008(2) -0.016(2)
O5 0.201(5) 0.123(3) 0.099(2) -0.030(2) 0.029(3) -0.069(4)
C2F1 0.232(8) 0.184(8) 0.092(3) 0.031(4) 0.099(5) 0.024(7)
O1W 0.111(3) 0.125(4) 0.220(5) -0.023(4) 0.056(3) 0.025(3)
C4B 0.089(3) 0.092(3) 0.066(2) 0.003(2) -0.0052(18) -0.022(2)
C4A 0.098(3) 0.097(3) 0.082(2) 0.000(2) 0.003(2) -0.027(3)
C1G 0.0545(19) 0.085(3) 0.140(4) 0.065(3) 0.005(2) -0.002(2)
O2W 0.098(2) 0.122(3) 0.152(3) 0.017(3) 0.052(2) 0.002(2)
C4 0.177(6) 0.100(4) 0.063(2) -0.015(3) 0.017(3) -0.029(4)
C4E 0.112(3) 0.075(3) 0.100(3) -0.003(2) 0.035(3) -0.030(3)
C2T 0.099(3) 0.168(6) 0.060(2) 0.027(3) 0.0193(19) 0.023(4)
C2F2 0.175(6) 0.124(5) 0.106(4) 0.048(4) 0.056(4) 0.044(5)
O4 0.487(15) 0.165(6) 0.166(5) -0.073(5) 0.173(7) -0.160(8)
C1D1 0.111(4) 0.215(9) 0.217(7) 0.172(8) 0.023(5) -0.006(5)
C4F1 0.203(8) 0.165(7) 0.203(7) -0.101(7) 0.118(7) -0.063(7)
C4F2 0.248(11) 0.112(5) 0.198(8) -0.009(5) 0.089(7) -0.098(7)
C1D2 0.194(8) 0.058(3) 0.260(10) 0.018(5) 0.034(7) 0.040(4)
C5 0.340(15) 0.150(7) 0.131(5) -0.059(5) 0.059(7) -0.103(9)

loop_
_atom_type_symbol
_atom_type_description
_atom_type_scat_dispersion_real
_atom_type_scat_dispersion_imag
_atom_type_scat_source
C C 0.0033 0.0000 'International Tables Vol C Tables 4.2.6.8 and 6.1.1.4'
H H 0.0000 0.0000 'International Tables Vol C Tables 4.2.6.8 and 6.1.1.4'
N N 0.0061 0.0000 'International Tables Vol C Tables 4.2.6.8 and 6.1.1.4'
O O 0.0106 0.0000 'International Tables Vol C Tables 4.2.6.8 and 6.1.1.4'

loop_
_geom_angle_atom_site_label_1
_geom_angle_atom_site_label_2
_geom_angle_atom_site_label_3
_geom_angle
C0 O C4T 122.0(2)
C2 N3 C3A 122.6(2)
C2 N3 H3 119(2)
C3A N3 H3 117(2)
C1 N2 C2G 123.3(2)
C1 N2 H2 122(3)
C2G N2 H2 114(3)
C3 N4 C4G 123.6(3)
C3 N4 H4 119(2)
C4G N4 H4 117(2)
N1 C1A C1 113.5(2)
N1 C1A C1B 109.4(2)
C1 C1A C1B 109.9(2)
N1 C1A H1A 109(2)
C1 C1A H1A 104(2)
C1B C1A H1A 111(2)
C0 N1 C1A 119.6(2)
C0 N1 H1 119(2)
C1A N1 H1 120(2)
O1 C1 N2 123.9(2)
O1 C1 C1A 118.8(2)
N2 C1 C1A 117.2(2)
N3 C3A C3B 109.5(2)
N3 C3A C3 114.0(2)
C3B C3A C3 109.2(2)
N3 C3A H3A 107(2)
C3B C3A H3A 111(2)
C3 C3A H3A 106(2)
N2 C2G C2B 112.2(3)
N2 C2G C2D 110.1(3)
C2B C2G C2D 109.9(3)
N2 C2G H2G 103.3(19)
C2B C2G H2G 110(2)
C2D C2G H2G 111.2(18)
O3 C3 N4 124.0(3)
O3 C3 C3A 118.7(3)
N4 C3 C3A 117.3(2)
O0 C0 O 125.2(2)
O0 C0 N1 123.7(2)
O C0 N1 111.1(2)
O2 C2 N3 121.6(3)
O2 C2 C2A 122.2(3)
N3 C2 C2A 116.2(3)
C3D2 C3G C3D1 110.8(3)
C3D2 C3G C3B 109.4(3)
C3D1 C3G C3B 112.1(3)
C3D2 C3G H3G 106(2)
C3D1 C3G H3G 108(2)
C3B C3G H3G 111(2)
C3G C3B C3A 114.8(3)
C3G C3B H3B1 106(2)
C3A C3B H3B1 112(2)
C3G C3B H3B2 108.4(18)
C3A C3B H3B2 113(2)
H3B1 C3B H3B2 102(3)
C2G C2B C2A 114.1(2)
C2G C2B H2B1 104(2)
C2A C2B H2B1 111(2)
C2G C2B H2B2 109(2)
C2A C2B H2B2 110(2)
H2B1 C2B H2B2 109(3)
C2 C2A C2B 113.9(3)
C2 C2A H2A1 114(2)
C2B C2A H2A1 110.6(19)
C2 C2A H2A2 107(2)
C2B C2A H2A2 110(2)
H2A1 C2A H2A2 101(3)
C1G C1B C1A 115.1(3)
C1G C1B H1B1 108.5
C1A C1B H1B1 108.5
C1G C1B H1B2 108.5
C1A C1B H1B2 108.5
H1B1 C1B H1B2 107.5
N4 C4G C4D 110.9(3)
N4 C4G C4B 110.4(3)
C4D C4G C4B 108.4(3)
N4 C4G H4G 110(2)
C4D C4G H4G 115(3)
C4B C4G H4G 102(2)
O C4T C1T 109.5(3)
O C4T C2T 110.5(4)
C1T C4T C2T 113.3(4)
O C4T C3T 102.4(3)
C1T C4T C3T 110.4(4)
C2T C4T C3T 110.3(3)
C4E C4D C4G 116.4(3)
C4E C4D H4D1 109(2)
C4G C4D H4D1 119(2)
C4E C4D H4D2 113(3)
C4G C4D H4D2 108(3)
H4D1 C4D H4D2 88(3)
C2E C2D C2G 116.4(3)
C2E C2D H2D1 110(3)
C2G C2D H2D1 101(3)
C2E C2D H2D2 112(3)
C2G C2D H2D2 114(3)
H2D1 C2D H2D2 102(4)
C3G C3D1 H3D1 109.5
C3G C3D1 H3D2 109.5
H3D1 C3D1 H3D2 109.5
C3G C3D1 H3D3 109.5
H3D1 C3D1 H3D3 109.5
H3D2 C3D1 H3D3 109.5
C4T C3T H3T1 109.5
C4T C3T H3T2 109.5
H3T1 C3T H3T2 109.5
C4T C3T H3T3 109.5
H3T1 C3T H3T3 109.5
H3T2 C3T H3T3 109.5
C2D C2E C2F2 111.6(5)
C2D C2E C2F1 110.3(5)
C2F2 C2E C2F1 111.2(5)
C2D C2E H2E 112(3)
C2F2 C2E H2E 116(4)
C2F1 C2E H2E 95(3)
C3G C3D2 H3D4 109.5
C3G C3D2 H3D5 109.5
H3D4 C3D2 H3D5 109.5
C3G C3D2 H3D6 109.5
H3D4 C3D2 H3D6 109.5
H3D5 C3D2 H3D6 109.5
C4T C1T H1T1 109.5
C4T C1T H1T2 109.5
H1T1 C1T H1T2 109.5
C4T C1T H1T3 109.5
H1T1 C1T H1T3 109.5
H1T2 C1T H1T3 109.5
C4 O5 C5 117.4(5)
C2E C2F1 H2F1 109.5
C2E C2F1 H2F2 109.5
H2F1 C2F1 H2F2 109.5
C2E C2F1 H2F3 109.5
H2F1 C2F1 H2F3 109.5
H2F2 C2F1 H2F3 109.5
C4A C4B C4G 113.7(3)
C4A C4B H4B1 108.8
C4G C4B H4B1 108.8
C4A C4B H4B2 108.8
C4G C4B H4B2 108.8
H4B1 C4B H4B2 107.7
C4 C4A C4B 113.9(4)
C4 C4A H4A1 108.8
C4B C4A H4A1 108.8
C4 C4A H4A2 108.8
C4B C4A H4A2 108.8
H4A1 C4A H4A2 107.7
C1D2 C1G C1B 112.8(5)
C1D2 C1G C1D1 113.7(6)
C1B C1G C1D1 107.6(5)
C1D2 C1G H1G 121(3)
C1B C1G H1G 107(3)
C1D1 C1G H1G 93(2)
O4 C4 O5 120.9(6)
O4 C4 C4A 126.1(6)
O5 C4 C4A 113.0(5)
C4F1 C4E C4D 115.2(5)
C4F1 C4E C4F2 111.9(7)
C4D C4E C4F2 108.0(5)
C4F1 C4E H4E 107.2
C4D C4E H4E 107.2
C4F2 C4E H4E 107.2
C4T C2T H2T1 109.5
C4T C2T H2T2 109.5
H2T1 C2T H2T2 109.5
C4T C2T H2T3 109.5
H2T1 C2T H2T3 109.5
H2T2 C2T H2T3 109.5
C2E C2F2 H2F4 109.5
C2E C2F2 H2F5 109.5
H2F4 C2F2 H2F5 109.5
C2E C2F2 H2F6 109.5
H2F4 C2F2 H2F6 109.5
H2F5 C2F2 H2F6 109.5
C1G C1D1 H1D1 109.5
C1G C1D1 H1D2 109.5
H1D1 C1D1 H1D2 109.5
C1G C1D1 H1D3 109.5
H1D1 C1D1 H1D3 109.5
H1D2 C1D1 H1D3 109.5
C4E C4F1 H4F1 109.5
C4E C4F1 H4F2 109.5
H4F1 C4F1 H4F2 109.5
C4E C4F1 H4F3 109.5
H4F1 C4F1 H4F3 109.5
H4F2 C4F1 H4F3 109.5
C4E C4F2 H4F4 109.5
C4E C4F2 H4F5 109.5
H4F4 C4F2 H4F5 109.5
C4E C4F2 H4F6 109.5
H4F4 C4F2 H4F6 109.5
H4F5 C4F2 H4F6 109.5
C1G C1D2 H1D4 109.5
C1G C1D2 H1D5 109.5
H1D4 C1D2 H1D5 109.5
C1G C1D2 H1D6 109.5
H1D4 C1D2 H1D6 109.5
H1D5 C1D2 H1D6 109.5
O5 C5 H5A 109.5
O5 C5 H5B 109.5
H5A C5 H5B 109.5
O5 C5 H5C 109.5
H5A C5 H5C 109.5
H5B C5 H5C 109.5

loop_
_geom_bond_atom_site_label_1
_geom_bond_atom_site_label_2
_geom_bond_distance
O C0 1.337(3)
O C4T 1.477(4)
O1 C1 1.232(3)
O0 C0 1.225(3)
N3 C2 1.345(4)
N3 C3A 1.446(3)
N3 H3 0.853(18)
N2 C1 1.334(4)
N2 C2G 1.461(4)
N2 H2 0.851(19)
N4 C3 1.334(4)
N4 C4G 1.469(4)
N4 H4 0.860(18)
O3 C3 1.223(4)
C1A N1 1.453(3)
C1A C1 1.531(3)
C1A C1B 1.538(4)
C1A H1A 0.97(4)
N1 C0 1.341(3)
N1 H1 0.863(18)
O2 C2 1.235(4)
C3A C3B 1.535(4)
C3A C3 1.536(4)
C3A H3A 1.00(4)
C2G C2B 1.526(4)
C2G C2D 1.550(4)
C2G H2G 0.91(3)
C2 C2A 1.501(4)
C3G C3D2 1.517(5)
C3G C3D1 1.521(5)
C3G C3B 1.530(4)
C3G H3G 0.91(4)
C3B H3B1 1.03(4)
C3B H3B2 0.96(4)
C2B C2A 1.539(4)
C2B H2B1 1.00(4)
C2B H2B2 0.99(4)
C2A H2A1 0.92(3)
C2A H2A2 0.89(4)
C1B C1G 1.529(5)
C1B H1B1 0.9700
C1B H1B2 0.9700
C4G C4D 1.506(5)
C4G C4B 1.538(6)
C4G H4G 0.98(4)
C4T C1T 1.496(6)
C4T C2T 1.508(7)
C4T C3T 1.508(5)
C4D C4E 1.510(6)
C4D H4D1 1.08(4)
C4D H4D2 0.94(4)
C2D C2E 1.510(6)
C2D H2D1 0.85(4)
C2D H2D2 1.03(5)
C3D1 H3D1 0.9600
C3D1 H3D2 0.9600
C3D1 H3D3 0.9600
C3T H3T1 0.9600
C3T H3T2 0.9600
C3T H3T3 0.9600
C2E C2F2 1.508(8)
C2E C2F1 1.532(6)
C2E H2E 1.05(6)
C3D2 H3D4 0.9600
C3D2 H3D5 0.9600
C3D2 H3D6 0.9600
C1T H1T1 0.9600
C1T H1T2 0.9600
C1T H1T3 0.9600
O5 C4 1.280(8)
O5 C5 1.446(9)
C2F1 H2F1 0.9600
C2F1 H2F2 0.9600
C2F1 H2F3 0.9600
C4B C4A 1.512(7)
C4B H4B1 0.9700
C4B H4B2 0.9700
C4A C4 1.492(7)
C4A H4A1 0.9700
C4A H4A2 0.9700
C1G C1D2 1.523(11)
C1G C1D1 1.548(8)
C1G H1G 1.04(5)
C4 O4 1.179(8)
C4E C4F1 1.470(9)
C4E C4F2 1.552(8)
C4E H4E 0.9800
C2T H2T1 0.9600
C2T H2T2 0.9600
C2T H2T3 0.9600
C2F2 H2F4 0.9600
C2F2 H2F5 0.9600
C2F2 H2F6 0.9600
C1D1 H1D1 0.9600
C1D1 H1D2 0.9600
C1D1 H1D3 0.9600
C4F1 H4F1 0.9600
C4F1 H4F2 0.9600
C4F1 H4F3 0.9600
C4F2 H4F4 0.9600
C4F2 H4F5 0.9600
C4F2 H4F6 0.9600
C1D2 H1D4 0.9600
C1D2 H1D5 0.9600
C1D2 H1D6 0.9600
C5 H5A 0.9600
C5 H5B 0.9600
C5 H5C 0.9600

loop_
_geom_torsion_atom_site_label_1
_geom_torsion_atom_site_label_2
_geom_torsion_atom_site_label_3
_geom_torsion_atom_site_label_4
_geom_torsion
C1 C1A N1 C0 -67.7(3)
C1B C1A N1 C0 169.3(3)
C2G N2 C1 O1 -0.3(4)
C2G N2 C1 C1A -177.0(2)
N1 C1A C1 O1 147.8(2)
C1B C1A C1 O1 -89.4(3)
N1 C1A C1 N2 -35.3(3)
C1B C1A C1 N2 87.4(3)
C2 N3 C3A C3B 174.1(2)
C2 N3 C3A C3 -63.1(3)
C1 N2 C2G C2B -121.2(3)
C1 N2 C2G C2D 116.0(3)
C4G N4 C3 O3 -3.1(5)
C4G N4 C3 C3A 179.3(3)
N3 C3A C3 O3 148.6(3)
C3B C3A C3 O3 -88.5(3)
N3 C3A C3 N4 -33.7(4)
C3B C3A C3 N4 89.2(3)
C4T O C0 O0 5.4(5)
C4T O C0 N1 -174.5(3)
C1A N1 C0 O0 10.5(4)
C1A N1 C0 O -169.6(2)
C3A N3 C2 O2 5.7(4)
C3A N3 C2 C2A -173.3(2)
C3D2 C3G C3B C3A 164.9(3)
C3D1 C3G C3B C3A -71.9(4)
N3 C3A C3B C3G -69.0(3)
C3 C3A C3B C3G 165.5(2)
N2 C2G C2B C2A 46.7(4)
C2D C2G C2B C2A 169.6(3)
O2 C2 C2A C2B 63.6(4)
N3 C2 C2A C2B -117.4(3)
C2G C2B C2A C2 67.3(4)
N1 C1A C1B C1G -171.0(4)
C1 C1A C1B C1G 63.9(4)
C3 N4 C4G C4D 138.1(3)
C3 N4 C4G C4B -101.7(4)
C0 O C4T C1T 63.0(5)
C0 O C4T C2T -62.4(4)
C0 O C4T C3T -179.9(3)
N4 C4G C4D C4E -57.4(5)
C4B C4G C4D C4E -178.8(4)
N2 C2G C2D C2E -56.7(5)
C2B C2G C2D C2E 179.2(4)
C2G C2D C2E C2F2 -66.3(6)
C2G C2D C2E C2F1 169.5(5)
N4 C4G C4B C4A 60.1(5)
C4D C4G C4B C4A -178.2(4)
C4G C4B C4A C4 -176.8(5)
C1A C1B C1G C1D2 66.6(6)
C1A C1B C1G C1D1 -167.2(5)
C5 O5 C4 O4 2.2(13)
C5 O5 C4 C4A -176.4(8)
C4B C4A C4 O4 6.4(12)
C4B C4A C4 O5 -175.1(6)
C4G C4D C4E C4F1 -56.5(8)
C4G C4D C4E C4F2 177.7(5)
